data_7045505
loop_
_publ_author_name
'Paparo, A.'
'van Kr\"uchten, F D'
'Spaniol, T. P.'
'Okuda, J.'

_publ_section_title
;
 Formate complexes of titanium(iv) supported by a triamido-amine ligand.
;
_journal_issue 10
_journal_name_full 'Dalton transactions (Cambridge, England : 2003)'
_journal_page_first 3530
_journal_page_last 3537
_journal_paper_doi 10.1039/c7dt04859a
_journal_volume 47
_journal_year 2018
_chemical_formula_moiety 'C31 H79 N8 O2 Si6 Ti2, C24 B F20'
_chemical_formula_sum 'C55 H79 B F20 N8 O2 Si6 Ti2'
_chemical_formula_weight 1539.41
_chemical_properties_physical Air-sensitive,Moisture-sensitive,Oxygen-sensitive
_space_group_crystal_system monoclinic
_space_group_IT_number 14
_space_group_name_Hall '-P 2ybc'
_space_group_name_H-M_alt 'P 1 21/c 1'
_symmetry_space_group_name_Hall '-P 2ybc'
_symmetry_space_group_name_H-M 'P 1 21/c 1'
_atom_sites_solution_hydrogens mixed
_audit_creation_method SHELXL-2013
_audit_update_record
;
2017-11-20 deposited with the CCDC.
2018-01-31 downloaded from the CCDC.
;
_cell_angle_alpha 90
_cell_angle_beta 91.2981(13)
_cell_angle_gamma 90
_cell_formula_units_Z 4
_cell_length_a 11.2553(7)
_cell_length_b 27.0488(17)
_cell_length_c 23.3434(15)
_cell_measurement_reflns_used 4568
_cell_measurement_temperature 100(2)
_cell_measurement_theta_max 21.38
_cell_measurement_theta_min 2.31
_cell_volume 7104.9(8)
_computing_cell_refinement 'Bruker SMART (2001)'
_computing_data_collection 'Bruker SMART (2001)'
_computing_data_reduction 'Bruker SAINT+ (1999)'
_computing_molecular_graphics 'ORTEP-III (Farrugia, 1999)'
_computing_structure_refinement 'SHELXL-2013 (Sheldrick, 2013)'
_computing_structure_solution 'SIR-92 (Altomare 1992)'
_diffrn_ambient_temperature 100(2)
_diffrn_measured_fraction_theta_full 0.975
_diffrn_measured_fraction_theta_max 0.997
_diffrn_measurement_device_type 'Bruker APEX-I CCD'
_diffrn_measurement_method '\w scans'
_diffrn_radiation_monochromator 'multilayer optics'
_diffrn_radiation_source microsource
_diffrn_radiation_type MoK\a
_diffrn_radiation_wavelength 0.71073
_diffrn_reflns_av_R_equivalents 0.1193
_diffrn_reflns_av_unetI/netI 0.1032
_diffrn_reflns_Laue_measured_fraction_full 0.975
_diffrn_reflns_Laue_measured_fraction_max 0.997
_diffrn_reflns_limit_h_max 13
_diffrn_reflns_limit_h_min -13
_diffrn_reflns_limit_k_max 32
_diffrn_reflns_limit_k_min -32
_diffrn_reflns_limit_l_max 27
_diffrn_reflns_limit_l_min -27
_diffrn_reflns_number 77161
_diffrn_reflns_point_group_measured_fraction_full 0.975
_diffrn_reflns_point_group_measured_fraction_max 0.997
_diffrn_reflns_theta_full 25.242
_diffrn_reflns_theta_max 25.049
_diffrn_reflns_theta_min 1.152
_exptl_absorpt_coefficient_mu 0.423
_exptl_absorpt_correction_T_max 1.161
_exptl_absorpt_correction_T_min 0.814
_exptl_absorpt_correction_type multi-scan
_exptl_absorpt_process_details 'Mulabs Platon'
_exptl_crystal_colour yellow
_exptl_crystal_density_diffrn 1.439
_exptl_crystal_description rod
_exptl_crystal_F_000 3176
_exptl_crystal_recrystallization_method 'Re-crystallisation from solvent: chlorobenzene, n-hexane'
_exptl_crystal_size_max 0.300
_exptl_crystal_size_mid 0.170
_exptl_crystal_size_min 0.160
_refine_diff_density_max 0.349
_refine_diff_density_min -0.364
_refine_diff_density_rms 0.063
_refine_ls_extinction_method none
_refine_ls_goodness_of_fit_ref 0.797
_refine_ls_hydrogen_treatment mixed
_refine_ls_matrix_type full
_refine_ls_number_parameters 869
_refine_ls_number_reflns 12551
_refine_ls_number_restraints 0
_refine_ls_restrained_S_all 0.797
_refine_ls_R_factor_all 0.0655
_refine_ls_R_factor_gt 0.0388
_refine_ls_shift/su_max 0.001
_refine_ls_shift/su_mean 0.000
_refine_ls_structure_factor_coef Fsqd
_refine_ls_weighting_details 'w=1/[\s^2^(Fo^2^)] where P=(Fo^2^+2Fc^2^)/3'
_refine_ls_weighting_scheme calc
_refine_ls_wR_factor_gt 0.0623
_refine_ls_wR_factor_ref 0.0688
_reflns_Friedel_coverage 0.000
_reflns_number_gt 8172
_reflns_number_total 12551
_reflns_threshold_expression 'I > 2\s(I)'
_cod_data_source_file c7dt04859a2.cif
_cod_data_source_block 10
_cod_depositor_comments 'Adding full bibliography for 7045502--7045506.cif.'
_cod_database_code 7045505
_shelx_space_group_comment
;
The symmetry employed for this shelxl refinement is uniquely defined
by the following loop, which should always be used as a source of
symmetry information in preference to the above space-group names.
They are only intended as comments.
;
_shelx_estimated_absorpt_t_min 0.883
_shelx_estimated_absorpt_t_max 0.935
_shelxl_version_number 2013-4

loop_
_space_group_symop_operation_xyz
'x, y, z'
'-x, y+1/2, -z+1/2'
'-x, -y, -z'
'x, -y-1/2, z-1/2'

loop_
_atom_site_label
_atom_site_type_symbol
_atom_site_fract_x
_atom_site_fract_y
_atom_site_fract_z
_atom_site_U_iso_or_equiv
_atom_site_adp_type
_atom_site_occupancy
_atom_site_site_symmetry_order
_atom_site_calc_flag
_atom_site_refinement_flags_posn
_atom_site_refinement_flags_adp
Ti1 Ti 0.11411(5) 0.62373(2) 0.16880(2) 0.01607(13) Uani 1 1 d . .
Ti2 Ti 0.18565(5) 0.46371(2) 0.35148(2) 0.01529(13) Uani 1 1 d . .
Si1 Si 0.05800(7) 0.69023(3) 0.28441(4) 0.0190(2) Uani 1 1 d . .
Si2 Si 0.38552(8) 0.59327(3) 0.13409(4) 0.0211(2) Uani 1 1 d . .
Si3 Si -0.09813(8) 0.56101(3) 0.10250(4) 0.0233(2) Uani 1 1 d . .
Si4 Si -0.08513(7) 0.42797(3) 0.31947(4) 0.0207(2) Uani 1 1 d . .
Si5 Si 0.38987(8) 0.42744(3) 0.26179(4) 0.0207(2) Uani 1 1 d . .
Si6 Si 0.24543(7) 0.55852(3) 0.43515(4) 0.0190(2) Uani 1 1 d . .
O1 O 0.13012(17) 0.56710(7) 0.22287(8) 0.0210(5) Uani 1 1 d . .
O2 O 0.13519(17) 0.51288(7) 0.29323(8) 0.0209(5) Uani 1 1 d . .
N1 N 0.13134(19) 0.67812(8) 0.22108(9) 0.0156(6) Uani 1 1 d . .
N2 N 0.23962(19) 0.61183(8) 0.11743(9) 0.0160(6) Uani 1 1 d . .
N3 N -0.03928(19) 0.61426(8) 0.13493(9) 0.0160(6) Uani 1 1 d . .
N4 N 0.0987(2) 0.69159(8) 0.10775(9) 0.0167(6) Uani 1 1 d . .
N5 N 0.0618(2) 0.41590(8) 0.33968(9) 0.0174(6) Uani 1 1 d . .
N6 N 0.34051(19) 0.44424(8) 0.32967(9) 0.0158(6) Uani 1 1 d . .
N7 N 0.18165(19) 0.50094(8) 0.42105(9) 0.0150(6) Uani 1 1 d . .
N8 N 0.2318(2) 0.40381(8) 0.42067(9) 0.0177(6) Uani 1 1 d . .
C1 C 0.0827(3) 0.53573(12) 0.25387(14) 0.0230(8) Uani 1 1 d . .
H1 H 0.003(2) 0.5302(10) 0.2495(12) 0.034(10) Uiso 1 1 d . .
C2 C 0.1674(2) 0.70427(10) 0.34289(12) 0.0246(8) Uani 1 1 d . .
H2A H 0.2370 0.6829 0.3392 0.037 Uiso 1 1 calc R U
H2B H 0.1310 0.6984 0.3800 0.037 Uiso 1 1 calc R U
H2C H 0.1919 0.7390 0.3403 0.037 Uiso 1 1 calc R U
C3 C -0.0322(2) 0.63537(10) 0.30484(12) 0.0235(8) Uani 1 1 d . .
H3A H -0.0759 0.6229 0.2710 0.035 Uiso 1 1 calc R U
H3B H -0.0886 0.6450 0.3342 0.035 Uiso 1 1 calc R U
H3C H 0.0205 0.6094 0.3200 0.035 Uiso 1 1 calc R U
C4 C -0.0433(2) 0.74436(10) 0.27458(12) 0.0253(8) Uani 1 1 d . .
H4A H 0.0034 0.7736 0.2648 0.038 Uiso 1 1 calc R U
H4B H -0.0853 0.7505 0.3102 0.038 Uiso 1 1 calc R U
H4C H -0.1011 0.7374 0.2436 0.038 Uiso 1 1 calc R U
C5 C 0.4041(3) 0.58822(10) 0.21296(12) 0.0273(8) Uani 1 1 d . .
H5A H 0.3780 0.6190 0.2309 0.041 Uiso 1 1 calc R U
H5B H 0.4880 0.5824 0.2229 0.041 Uiso 1 1 calc R U
H5C H 0.3562 0.5606 0.2268 0.041 Uiso 1 1 calc R U
C6 C 0.4183(3) 0.53389(10) 0.09765(13) 0.0298(8) Uani 1 1 d . .
H6A H 0.3610 0.5088 0.1093 0.045 Uiso 1 1 calc R U
H6B H 0.4989 0.5231 0.1083 0.045 Uiso 1 1 calc R U
H6C H 0.4122 0.5385 0.0560 0.045 Uiso 1 1 calc R U
C7 C 0.4916(2) 0.64153(10) 0.11012(13) 0.0307(8) Uani 1 1 d . .
H7A H 0.4738 0.6500 0.0700 0.046 Uiso 1 1 calc R U
H7B H 0.5730 0.6289 0.1137 0.046 Uiso 1 1 calc R U
H7C H 0.4837 0.6711 0.1340 0.046 Uiso 1 1 calc R U
C8 C -0.2270(2) 0.53795(10) 0.14295(13) 0.0327(9) Uani 1 1 d . .
H8A H -0.2013 0.5299 0.1823 0.049 Uiso 1 1 calc R U
H8B H -0.2590 0.5082 0.1243 0.049 Uiso 1 1 calc R U
H8C H -0.2886 0.5635 0.1437 0.049 Uiso 1 1 calc R U
C9 C -0.1495(3) 0.57450(11) 0.02745(13) 0.0437(10) Uani 1 1 d . .
H9A H -0.2124 0.5995 0.0279 0.066 Uiso 1 1 calc R U
H9B H -0.1804 0.5442 0.0097 0.066 Uiso 1 1 calc R U
H9C H -0.0826 0.5869 0.0054 0.066 Uiso 1 1 calc R U
C10 C 0.0198(3) 0.51263(10) 0.10006(13) 0.0309(8) Uani 1 1 d . .
H10A H 0.0886 0.5256 0.0800 0.046 Uiso 1 1 calc R U
H10B H -0.0111 0.4835 0.0797 0.046 Uiso 1 1 calc R U
H10C H 0.0439 0.5034 0.1392 0.046 Uiso 1 1 calc R U
C11 C 0.1915(3) 0.72145(10) 0.19572(12) 0.0214(7) Uani 1 1 d . .
H11A H 0.2731 0.7126 0.1844 0.026 Uiso 1 1 calc R U
H11B H 0.1964 0.7489 0.2237 0.026 Uiso 1 1 calc R U
C12 C 0.1169(3) 0.73637(10) 0.14359(12) 0.0219(7) Uani 1 1 d . .
H12A H 0.0395 0.7497 0.1556 0.026 Uiso 1 1 calc R U
H12B H 0.1583 0.7622 0.1216 0.026 Uiso 1 1 calc R U
C13 C 0.2181(3) 0.63113(10) 0.05909(12) 0.0215(7) Uani 1 1 d . .
H13A H 0.1489 0.6144 0.0407 0.026 Uiso 1 1 calc R U
H13B H 0.2885 0.6256 0.0353 0.026 Uiso 1 1 calc R U
C14 C 0.1939(2) 0.68618(10) 0.06533(12) 0.0207(7) Uani 1 1 d . .
H14A H 0.2667 0.7036 0.0788 0.025 Uiso 1 1 calc R U
H14B H 0.1680 0.7004 0.0280 0.025 Uiso 1 1 calc R U
C15 C -0.1012(2) 0.66159(10) 0.12200(12) 0.0216(7) Uani 1 1 d . .
H15A H -0.1127 0.6807 0.1576 0.026 Uiso 1 1 calc R U
H15B H -0.1800 0.6552 0.1037 0.026 Uiso 1 1 calc R U
C16 C -0.0216(2) 0.68995(10) 0.08120(12) 0.0226(7) Uani 1 1 d . .
H16A H -0.0196 0.6730 0.0436 0.027 Uiso 1 1 calc R U
H16B H -0.0524 0.7239 0.0752 0.027 Uiso 1 1 calc R U
C17 C -0.1297(3) 0.48933(10) 0.34885(12) 0.0291(8) Uani 1 1 d . .
H17A H -0.1326 0.4874 0.3907 0.044 Uiso 1 1 calc R U
H17B H -0.2084 0.4984 0.3333 0.044 Uiso 1 1 calc R U
H17C H -0.0716 0.5144 0.3379 0.044 Uiso 1 1 calc R U
C18 C -0.1046(3) 0.42594(11) 0.24018(12) 0.0328(9) Uani 1 1 d . .
H18A H -0.0468 0.4480 0.2226 0.049 Uiso 1 1 calc R U
H18B H -0.1853 0.4366 0.2294 0.049 Uiso 1 1 calc R U
H18C H -0.0921 0.3921 0.2267 0.049 Uiso 1 1 calc R U
C19 C -0.1876(3) 0.38088(11) 0.34996(15) 0.0463(10) Uani 1 1 d . .
H19A H -0.1761 0.3491 0.3307 0.069 Uiso 1 1 calc R U
H19B H -0.2701 0.3917 0.3441 0.069 Uiso 1 1 calc R U
H19C H -0.1704 0.3771 0.3911 0.069 Uiso 1 1 calc R U
C20 C 0.5327(2) 0.45917(11) 0.24720(13) 0.0306(8) Uani 1 1 d . .
H20A H 0.5219 0.4950 0.2503 0.046 Uiso 1 1 calc R U
H20B H 0.5580 0.4509 0.2085 0.046 Uiso 1 1 calc R U
H20C H 0.5935 0.4483 0.2752 0.046 Uiso 1 1 calc R U
C21 C 0.2743(2) 0.44425(10) 0.20729(11) 0.0230(8) Uani 1 1 d . .
H21A H 0.1987 0.4288 0.2172 0.035 Uiso 1 1 calc R U
H21B H 0.2983 0.4325 0.1696 0.035 Uiso 1 1 calc R U
H21C H 0.2648 0.4803 0.2063 0.035 Uiso 1 1 calc R U
C22 C 0.4168(3) 0.35951(10) 0.25856(12) 0.0297(8) Uani 1 1 d . .
H22A H 0.4798 0.3505 0.2863 0.045 Uiso 1 1 calc R U
H22B H 0.4410 0.3504 0.2199 0.045 Uiso 1 1 calc R U
H22C H 0.3436 0.3419 0.2678 0.045 Uiso 1 1 calc R U
C23 C 0.3183(2) 0.58104(10) 0.36943(12) 0.0238(8) Uani 1 1 d . .
H23A H 0.3746 0.5561 0.3563 0.036 Uiso 1 1 calc R U
H23B H 0.3608 0.6119 0.3780 0.036 Uiso 1 1 calc R U
H23C H 0.2578 0.5870 0.3394 0.036 Uiso 1 1 calc R U
C24 C 0.3614(3) 0.55360(11) 0.49339(12) 0.0298(8) Uani 1 1 d . .
H24A H 0.3261 0.5397 0.5278 0.045 Uiso 1 1 calc R U
H24B H 0.3934 0.5865 0.5021 0.045 Uiso 1 1 calc R U
H24C H 0.4258 0.5320 0.4808 0.045 Uiso 1 1 calc R U
C25 C 0.1287(2) 0.60180(10) 0.45967(12) 0.0249(8) Uani 1 1 d . .
H25A H 0.0636 0.6030 0.4311 0.037 Uiso 1 1 calc R U
H25B H 0.1627 0.6349 0.4645 0.037 Uiso 1 1 calc R U
H25C H 0.0981 0.5903 0.4963 0.037 Uiso 1 1 calc R U
C26 C 0.0975(3) 0.36423(10) 0.35289(12) 0.0234(8) Uani 1 1 d . .
H26A H 0.1608 0.3533 0.3270 0.028 Uiso 1 1 calc R U
H26B H 0.0287 0.3417 0.3480 0.028 Uiso 1 1 calc R U
C27 C 0.1422(3) 0.36386(10) 0.41421(12) 0.0240(8) Uani 1 1 d . .
H27A H 0.0756 0.3696 0.4404 0.029 Uiso 1 1 calc R U
H27B H 0.1786 0.3315 0.4237 0.029 Uiso 1 1 calc R U
C28 C 0.4184(2) 0.42797(10) 0.37827(12) 0.0223(7) Uani 1 1 d . .
H28A H 0.4332 0.4557 0.4052 0.027 Uiso 1 1 calc R U
H28B H 0.4957 0.4162 0.3641 0.027 Uiso 1 1 calc R U
C29 C 0.3533(2) 0.38638(10) 0.40776(12) 0.0221(8) Uani 1 1 d . .
H29A H 0.3489 0.3570 0.3825 0.027 Uiso 1 1 calc R U
H29B H 0.3961 0.3770 0.4436 0.027 Uiso 1 1 calc R U
C30 C 0.1419(3) 0.47213(10) 0.47090(12) 0.0213(7) Uani 1 1 d . .
H30A H 0.0594 0.4603 0.4644 0.026 Uiso 1 1 calc R U
H30B H 0.1445 0.4928 0.5059 0.026 Uiso 1 1 calc R U
C31 C 0.2268(3) 0.42859(10) 0.47729(11) 0.0214(7) Uani 1 1 d . .
H31A H 0.3068 0.4403 0.4894 0.026 Uiso 1 1 calc R U
H31B H 0.1979 0.4053 0.5065 0.026 Uiso 1 1 calc R U
F1 F 0.39977(14) 0.15488(5) 0.52671(7) 0.0231(4) Uani 1 1 d . .
F2 F 0.56040(15) 0.08407(6) 0.54556(7) 0.0304(5) Uani 1 1 d . .
F3 F 0.73075(15) 0.09502(6) 0.62916(7) 0.0332(5) Uani 1 1 d . .
F4 F 0.73211(14) 0.17786(6) 0.69564(7) 0.0305(5) Uani 1 1 d . .
F5 F 0.57492(13) 0.24930(5) 0.67736(6) 0.0217(4) Uani 1 1 d . .
F6 F 0.33784(14) 0.24726(6) 0.70063(6) 0.0230(4) Uani 1 1 d . .
F7 F 0.30353(14) 0.32379(6) 0.77095(7) 0.0290(4) Uani 1 1 d . .
F8 F 0.31428(14) 0.41792(6) 0.73076(7) 0.0293(4) Uani 1 1 d . .
F9 F 0.37151(14) 0.43417(6) 0.61973(7) 0.0272(4) Uani 1 1 d . .
F10 F 0.40957(14) 0.35981(5) 0.54979(6) 0.0220(4) Uani 1 1 d . .
F11 F 0.27526(14) 0.15498(5) 0.63081(7) 0.0253(4) Uani 1 1 d . .
F12 F 0.04881(14) 0.13038(6) 0.62693(7) 0.0309(5) Uani 1 1 d . .
F13 F -0.11588(14) 0.18959(6) 0.57496(7) 0.0277(4) Uani 1 1 d . .
F14 F -0.04441(14) 0.27614(6) 0.52540(7) 0.0239(4) Uani 1 1 d . .
F15 F 0.18286(13) 0.30320(5) 0.53132(6) 0.0210(4) Uani 1 1 d . .
F16 F 0.27026(13) 0.23154(5) 0.45834(6) 0.0208(4) Uani 1 1 d . .
F17 F 0.37160(14) 0.25239(6) 0.36114(6) 0.0244(4) Uani 1 1 d . .
F18 F 0.59643(14) 0.29070(6) 0.35920(7) 0.0263(4) Uani 1 1 d . .
F19 F 0.71262(14) 0.31074(6) 0.45982(7) 0.0251(4) Uani 1 1 d . .
F20 F 0.60903(13) 0.29415(5) 0.55928(6) 0.0204(4) Uani 1 1 d . .
B1 B 0.3830(3) 0.24935(12) 0.57970(14) 0.0152(8) Uani 1 1 d . .
C32 C 0.4783(2) 0.20632(10) 0.60046(12) 0.0152(7) Uani 1 1 d . .
C33 C 0.4816(3) 0.16256(10) 0.56914(12) 0.0180(7) Uani 1 1 d . .
C34 C 0.5632(3) 0.12537(10) 0.57806(12) 0.0206(7) Uani 1 1 d . .
C35 C 0.6488(3) 0.13054(11) 0.62036(13) 0.0213(7) Uani 1 1 d . .
C36 C 0.6489(3) 0.17267(11) 0.65311(12) 0.0199(7) Uani 1 1 d . .
C37 C 0.5658(3) 0.20901(10) 0.64246(12) 0.0172(7) Uani 1 1 d . .
C38 C 0.3785(2) 0.29850(10) 0.62155(12) 0.0144(7) Uani 1 1 d . .
C39 C 0.3499(2) 0.29341(10) 0.67888(12) 0.0183(7) Uani 1 1 d . .
C40 C 0.3312(2) 0.33181(11) 0.71594(12) 0.0197(7) Uani 1 1 d . .
C41 C 0.3379(2) 0.37951(11) 0.69611(13) 0.0208(7) Uani 1 1 d . .
C42 C 0.3653(2) 0.38743(10) 0.64004(13) 0.0194(7) Uani 1 1 d . .
C43 C 0.3843(2) 0.34758(10) 0.60451(12) 0.0172(7) Uani 1 1 d . .
C44 C 0.2437(2) 0.22992(10) 0.57918(11) 0.0154(7) Uani 1 1 d . .
C45 C 0.2006(3) 0.18690(10) 0.60343(12) 0.0182(7) Uani 1 1 d . .
C46 C 0.0833(3) 0.17276(10) 0.60204(12) 0.0193(7) Uani 1 1 d . .
C47 C -0.0006(2) 0.20291(11) 0.57641(12) 0.0195(7) Uani 1 1 d . .
C48 C 0.0363(3) 0.24663(10) 0.55254(12) 0.0176(7) Uani 1 1 d . .
C49 C 0.1534(3) 0.25903(10) 0.55536(12) 0.0167(7) Uani 1 1 d . .
C50 C 0.4328(2) 0.26260(9) 0.51541(12) 0.0140(7) Uani 1 1 d . .
C51 C 0.3795(2) 0.25280(10) 0.46246(12) 0.0156(7) Uani 1 1 d . .
C52 C 0.4310(3) 0.26225(10) 0.41061(12) 0.0170(7) Uani 1 1 d . .
C53 C 0.5426(3) 0.28168(10) 0.40930(12) 0.0168(7) Uani 1 1 d . .
C54 C 0.6016(2) 0.29182(10) 0.46027(12) 0.0163(7) Uani 1 1 d . .
C55 C 0.5456(2) 0.28252(10) 0.51091(12) 0.0148(7) Uani 1 1 d . .

loop_
_atom_site_aniso_label
_atom_site_aniso_U_11
_atom_site_aniso_U_22
_atom_site_aniso_U_33
_atom_site_aniso_U_23
_atom_site_aniso_U_13
_atom_site_aniso_U_12
Ti1 0.0201(3) 0.0138(3) 0.0142(3) 0.0029(2) -0.0008(2) 0.0019(2)
Ti2 0.0198(3) 0.0125(3) 0.0135(3) 0.0009(2) -0.0024(2) 0.0020(2)
Si1 0.0199(5) 0.0191(5) 0.0180(5) -0.0009(4) -0.0001(4) 0.0007(4)
Si2 0.0205(5) 0.0184(5) 0.0245(5) 0.0034(4) 0.0009(4) 0.0021(4)
Si3 0.0260(5) 0.0216(5) 0.0220(5) -0.0024(4) -0.0051(4) 0.0020(4)
Si4 0.0205(5) 0.0189(5) 0.0225(5) 0.0044(4) -0.0020(4) -0.0027(4)
Si5 0.0268(5) 0.0181(5) 0.0174(5) -0.0004(4) 0.0017(4) 0.0041(4)
Si6 0.0211(5) 0.0160(5) 0.0199(5) -0.0034(4) -0.0022(4) 0.0005(4)
O1 0.0274(13) 0.0157(11) 0.0201(12) 0.0071(10) 0.0021(10) 0.0019(10)
O2 0.0307(13) 0.0161(11) 0.0156(12) 0.0039(9) -0.0065(10) 0.0084(10)
N1 0.0174(14) 0.0128(13) 0.0166(14) 0.0035(11) 0.0012(11) -0.0021(11)
N2 0.0192(14) 0.0150(13) 0.0138(14) 0.0030(11) -0.0007(11) 0.0027(11)
N3 0.0197(14) 0.0102(13) 0.0182(14) 0.0018(11) -0.0009(11) 0.0003(11)
N4 0.0160(14) 0.0179(14) 0.0162(14) 0.0043(11) 0.0003(11) 0.0015(11)
N5 0.0204(14) 0.0106(13) 0.0210(14) 0.0023(11) -0.0030(12) 0.0025(11)
N6 0.0192(14) 0.0156(13) 0.0123(13) 0.0001(11) -0.0032(11) 0.0034(11)
N7 0.0224(15) 0.0112(13) 0.0114(13) 0.0015(10) -0.0011(11) 0.0023(11)
N8 0.0255(15) 0.0145(14) 0.0132(14) 0.0027(11) 0.0000(12) 0.0046(12)
C1 0.022(2) 0.0242(19) 0.023(2) -0.0005(16) -0.0048(16) -0.0056(16)
C2 0.0273(19) 0.0259(18) 0.0207(18) -0.0021(15) 0.0020(15) -0.0004(15)
C3 0.0225(18) 0.0255(18) 0.0227(19) 0.0004(15) 0.0028(15) 0.0007(15)
C4 0.0285(19) 0.0245(18) 0.0228(19) -0.0030(15) -0.0018(15) 0.0022(15)
C5 0.0262(19) 0.0264(19) 0.029(2) 0.0064(15) -0.0093(16) -0.0033(15)
C6 0.034(2) 0.0226(18) 0.033(2) 0.0051(16) 0.0082(17) 0.0064(16)
C7 0.0245(19) 0.0257(19) 0.042(2) 0.0078(16) 0.0011(17) -0.0019(16)
C8 0.027(2) 0.0217(18) 0.050(2) -0.0089(17) -0.0046(17) -0.0025(15)
C9 0.059(3) 0.039(2) 0.033(2) -0.0099(18) -0.0139(19) 0.007(2)
C10 0.037(2) 0.0266(19) 0.029(2) -0.0072(16) -0.0016(17) -0.0006(16)
C11 0.0238(18) 0.0185(17) 0.0221(18) -0.0001(14) 0.0014(15) 0.0001(14)
C12 0.0287(19) 0.0122(16) 0.0248(19) 0.0050(14) 0.0019(15) 0.0012(14)
C13 0.0223(18) 0.0263(19) 0.0160(17) 0.0021(14) 0.0029(14) 0.0030(15)
C14 0.0228(18) 0.0232(18) 0.0161(17) 0.0070(14) 0.0015(14) -0.0001(15)
C15 0.0231(18) 0.0201(17) 0.0216(18) 0.0026(14) -0.0030(15) 0.0008(14)
C16 0.0241(19) 0.0202(17) 0.0233(19) 0.0035(14) -0.0033(15) 0.0049(15)
C17 0.0246(19) 0.036(2) 0.027(2) -0.0007(16) 0.0009(16) 0.0066(16)
C18 0.034(2) 0.033(2) 0.031(2) -0.0048(16) -0.0131(17) 0.0038(17)
C19 0.029(2) 0.041(2) 0.069(3) 0.027(2) 0.005(2) -0.0045(18)
C20 0.026(2) 0.033(2) 0.033(2) 0.0032(16) 0.0037(16) 0.0083(16)
C21 0.036(2) 0.0195(17) 0.0139(17) -0.0023(14) 0.0024(15) 0.0031(15)
C22 0.046(2) 0.0207(18) 0.0220(19) -0.0029(15) 0.0027(17) 0.0097(16)
C23 0.0233(19) 0.0188(17) 0.0294(19) -0.0027(15) 0.0017(15) -0.0042(14)
C24 0.029(2) 0.0284(19) 0.031(2) -0.0044(16) -0.0107(16) -0.0011(16)
C25 0.030(2) 0.0200(18) 0.0252(19) -0.0044(14) 0.0013(16) 0.0014(15)
C26 0.0287(19) 0.0123(16) 0.029(2) 0.0004(14) -0.0036(16) -0.0010(14)
C27 0.030(2) 0.0145(17) 0.028(2) 0.0060(15) -0.0006(16) 0.0017(15)
C28 0.0229(18) 0.0277(19) 0.0161(17) -0.0059(14) -0.0055(14) 0.0082(15)
C29 0.0271(19) 0.0231(18) 0.0158(17) -0.0012(14) -0.0066(15) 0.0108(15)
C30 0.0282(19) 0.0181(17) 0.0177(18) -0.0026(14) 0.0045(15) 0.0028(15)
C31 0.031(2) 0.0212(18) 0.0114(16) 0.0018(14) -0.0029(15) 0.0062(15)
F1 0.0271(10) 0.0194(10) 0.0225(10) -0.0026(8) -0.0071(8) 0.0006(8)
F2 0.0417(12) 0.0195(10) 0.0299(11) -0.0054(8) -0.0002(9) 0.0080(9)
F3 0.0359(12) 0.0261(11) 0.0371(12) 0.0029(9) -0.0061(9) 0.0159(9)
F4 0.0300(11) 0.0290(11) 0.0320(11) 0.0012(9) -0.0136(9) 0.0061(9)
F5 0.0231(10) 0.0201(9) 0.0218(10) -0.0032(8) -0.0046(8) 0.0018(8)
F6 0.0305(11) 0.0219(10) 0.0168(10) 0.0038(8) 0.0021(8) 0.0017(8)
F7 0.0349(11) 0.0380(11) 0.0143(10) -0.0040(8) 0.0032(8) 0.0023(9)
F8 0.0296(11) 0.0276(10) 0.0306(11) -0.0140(9) -0.0021(9) 0.0059(8)
F9 0.0326(11) 0.0140(9) 0.0348(11) -0.0012(8) -0.0003(9) 0.0014(8)
F10 0.0314(11) 0.0168(9) 0.0180(10) 0.0026(8) 0.0019(8) 0.0013(8)
F11 0.0252(10) 0.0206(10) 0.0299(11) 0.0120(8) -0.0032(8) 0.0003(8)
F12 0.0309(11) 0.0269(11) 0.0349(11) 0.0110(9) 0.0010(9) -0.0101(9)
F13 0.0200(10) 0.0349(11) 0.0282(11) -0.0005(8) -0.0003(8) -0.0081(9)
F14 0.0218(10) 0.0281(10) 0.0217(10) 0.0001(8) -0.0043(8) 0.0052(8)
F15 0.0233(10) 0.0169(9) 0.0226(10) 0.0040(8) -0.0017(8) -0.0001(8)
F16 0.0195(10) 0.0252(10) 0.0176(10) -0.0026(8) -0.0033(8) -0.0050(8)
F17 0.0319(11) 0.0284(10) 0.0128(9) -0.0016(8) -0.0037(8) 0.0020(8)
F18 0.0315(11) 0.0302(10) 0.0173(10) 0.0042(8) 0.0064(8) 0.0026(9)
F19 0.0209(10) 0.0282(10) 0.0264(10) 0.0000(8) 0.0041(8) -0.0069(8)
F20 0.0206(10) 0.0238(10) 0.0168(10) 0.0002(8) -0.0034(8) -0.0045(8)
B1 0.0163(19) 0.0139(18) 0.0152(19) -0.0010(15) -0.0010(15) -0.0010(15)
C32 0.0169(17) 0.0151(16) 0.0135(16) 0.0044(13) 0.0018(14) -0.0047(13)
C33 0.0205(18) 0.0202(17) 0.0133(17) 0.0025(14) 0.0008(14) -0.0031(14)
C34 0.0287(19) 0.0152(17) 0.0182(18) -0.0013(14) 0.0046(15) 0.0016(15)
C35 0.0196(18) 0.0197(18) 0.0248(19) 0.0076(15) 0.0004(15) 0.0073(14)
C36 0.0196(18) 0.0247(18) 0.0153(17) 0.0046(14) -0.0025(14) 0.0017(15)
C37 0.0218(18) 0.0147(16) 0.0153(17) 0.0009(13) 0.0025(14) -0.0012(14)
C38 0.0123(16) 0.0161(16) 0.0145(17) 0.0010(13) -0.0030(13) -0.0009(13)
C39 0.0171(17) 0.0151(17) 0.0227(18) 0.0035(14) -0.0017(14) 0.0003(14)
C40 0.0172(18) 0.0292(19) 0.0128(17) -0.0022(15) 0.0001(14) 0.0014(15)
C41 0.0180(18) 0.0230(18) 0.0212(18) -0.0102(15) -0.0027(14) 0.0034(14)
C42 0.0191(18) 0.0124(16) 0.0265(19) 0.0004(14) -0.0022(15) 0.0013(14)
C43 0.0162(17) 0.0216(18) 0.0138(17) -0.0009(14) -0.0009(14) -0.0008(14)
C44 0.0207(18) 0.0138(16) 0.0116(16) -0.0013(13) -0.0016(14) 0.0000(14)
C45 0.0217(18) 0.0179(17) 0.0147(17) 0.0014(14) -0.0045(14) 0.0044(14)
C46 0.0257(19) 0.0151(17) 0.0171(17) 0.0015(14) 0.0006(15) -0.0083(14)
C47 0.0129(17) 0.0285(19) 0.0170(18) -0.0070(14) -0.0002(14) -0.0047(15)
C48 0.0200(18) 0.0191(17) 0.0137(17) 0.0002(14) -0.0038(14) 0.0059(14)
C49 0.0240(18) 0.0129(16) 0.0135(17) 0.0017(13) 0.0045(14) -0.0039(14)
C50 0.0154(17) 0.0104(15) 0.0163(17) -0.0001(13) -0.0017(14) 0.0027(13)
C51 0.0126(17) 0.0120(16) 0.0221(18) 0.0014(13) -0.0002(14) 0.0005(13)
C52 0.0259(19) 0.0135(16) 0.0114(17) -0.0029(13) -0.0064(14) 0.0063(14)
C53 0.0271(19) 0.0140(16) 0.0097(16) 0.0035(13) 0.0059(14) 0.0042(14)
C54 0.0152(17) 0.0112(16) 0.0225(18) 0.0021(13) 0.0023(14) -0.0003(13)
C55 0.0195(17) 0.0120(16) 0.0127(17) -0.0010(13) -0.0049(14) 0.0053(13)

loop_
_atom_type_symbol
_atom_type_description
_atom_type_scat_dispersion_real
_atom_type_scat_dispersion_imag
_atom_type_scat_source
C C 0.0033 0.0016 'International Tables Vol C Tables 4.2.6.8 and 6.1.1.4'
H H 0.0000 0.0000 'International Tables Vol C Tables 4.2.6.8 and 6.1.1.4'
B B 0.0013 0.0007 'International Tables Vol C Tables 4.2.6.8 and 6.1.1.4'
F F 0.0171 0.0103 'International Tables Vol C Tables 4.2.6.8 and 6.1.1.4'
N N 0.0061 0.0033 'International Tables Vol C Tables 4.2.6.8 and 6.1.1.4'
O O 0.0106 0.0060 'International Tables Vol C Tables 4.2.6.8 and 6.1.1.4'
Si Si 0.0817 0.0704 'International Tables Vol C Tables 4.2.6.8 and 6.1.1.4'
Ti Ti 0.2776 0.4457 'International Tables Vol C Tables 4.2.6.8 and 6.1.1.4'

loop_
_geom_angle_atom_site_label_1
_geom_angle_atom_site_label_2
_geom_angle_atom_site_label_3
_geom_angle
N3 Ti1 N2 113.32(10)
N3 Ti1 N1 116.48(9)
N2 Ti1 N1 117.72(9)
N3 Ti1 O1 103.21(9)
N2 Ti1 O1 102.23(9)
N1 Ti1 O1 100.39(9)
N3 Ti1 N4 78.29(8)
N2 Ti1 N4 78.08(9)
N1 Ti1 N4 77.86(9)
O1 Ti1 N4 178.11(8)
N6 Ti2 N7 114.37(10)
N6 Ti2 N5 116.28(10)
N7 Ti2 N5 116.51(10)
N6 Ti2 O2 104.66(9)
N7 Ti2 O2 102.58(9)
N5 Ti2 O2 99.13(9)
N6 Ti2 N8 78.60(9)
N7 Ti2 N8 77.72(8)
N5 Ti2 N8 77.36(9)
O2 Ti2 N8 176.08(9)
N1 Si1 C2 110.10(12)
N1 Si1 C3 109.80(12)
C2 Si1 C3 109.28(13)
N1 Si1 C4 110.07(12)
C2 Si1 C4 108.84(13)
C3 Si1 C4 108.72(13)
N2 Si2 C5 109.02(12)
N2 Si2 C6 109.92(12)
C5 Si2 C6 111.83(13)
N2 Si2 C7 109.64(12)
C5 Si2 C7 106.93(14)
C6 Si2 C7 109.45(14)
N3 Si3 C8 110.42(12)
N3 Si3 C10 109.14(12)
C8 Si3 C10 110.16(14)
N3 Si3 C9 110.53(13)
C8 Si3 C9 108.29(15)
C10 Si3 C9 108.27(14)
N5 Si4 C18 110.74(13)
N5 Si4 C17 109.19(12)
C18 Si4 C17 111.39(13)
N5 Si4 C19 111.09(13)
C18 Si4 C19 107.38(15)
C17 Si4 C19 106.99(15)
N6 Si5 C21 108.96(12)
N6 Si5 C20 109.82(13)
C21 Si5 C20 110.91(13)
N6 Si5 C22 110.34(12)
C21 Si5 C22 109.02(13)
C20 Si5 C22 107.78(14)
N7 Si6 C23 108.93(12)
N7 Si6 C25 109.25(12)
C23 Si6 C25 112.08(13)
N7 Si6 C24 110.60(12)
C23 Si6 C24 108.05(14)
C25 Si6 C24 107.94(13)
C1 O1 Ti1 149.4(2)
C1 O2 Ti2 165.0(2)
C11 N1 Si1 114.84(18)
C11 N1 Ti1 113.10(17)
Si1 N1 Ti1 129.90(12)
C13 N2 Si2 116.12(18)
C13 N2 Ti1 114.47(17)
Si2 N2 Ti1 127.91(13)
C15 N3 Si3 116.74(18)
C15 N3 Ti1 112.73(17)
Si3 N3 Ti1 128.48(13)
C16 N4 C14 112.7(2)
C16 N4 C12 112.0(2)
C14 N4 C12 111.4(2)
C16 N4 Ti1 106.74(16)
C14 N4 Ti1 106.63(15)
C12 N4 Ti1 106.92(16)
C26 N5 Si4 118.92(18)
C26 N5 Ti2 114.41(17)
Si4 N5 Ti2 126.57(12)
C28 N6 Si5 114.88(18)
C28 N6 Ti2 113.98(17)
Si5 N6 Ti2 128.74(13)
C30 N7 Si6 116.93(18)
C30 N7 Ti2 113.85(16)
Si6 N7 Ti2 127.84(13)
C27 N8 C29 112.1(2)
C27 N8 C31 112.3(2)
C29 N8 C31 112.2(2)
C27 N8 Ti2 107.14(16)
C29 N8 Ti2 105.73(16)
C31 N8 Ti2 106.86(15)
O1 C1 O2 124.5(3)
O1 C1 H1 118.7(18)
O2 C1 H1 116.7(18)
Si1 C2 H2A 109.5
Si1 C2 H2B 109.5
H2A C2 H2B 109.5
Si1 C2 H2C 109.5
H2A C2 H2C 109.5
H2B C2 H2C 109.5
Si1 C3 H3A 109.5
Si1 C3 H3B 109.5
H3A C3 H3B 109.5
Si1 C3 H3C 109.5
H3A C3 H3C 109.5
H3B C3 H3C 109.5
Si1 C4 H4A 109.5
Si1 C4 H4B 109.5
H4A C4 H4B 109.5
Si1 C4 H4C 109.5
H4A C4 H4C 109.5
H4B C4 H4C 109.5
Si2 C5 H5A 109.5
Si2 C5 H5B 109.5
H5A C5 H5B 109.5
Si2 C5 H5C 109.5
H5A C5 H5C 109.5
H5B C5 H5C 109.5
Si2 C6 H6A 109.5
Si2 C6 H6B 109.5
H6A C6 H6B 109.5
Si2 C6 H6C 109.5
H6A C6 H6C 109.5
H6B C6 H6C 109.5
Si2 C7 H7A 109.5
Si2 C7 H7B 109.5
H7A C7 H7B 109.5
Si2 C7 H7C 109.5
H7A C7 H7C 109.5
H7B C7 H7C 109.5
Si3 C8 H8A 109.5
Si3 C8 H8B 109.5
H8A C8 H8B 109.5
Si3 C8 H8C 109.5
H8A C8 H8C 109.5
H8B C8 H8C 109.5
Si3 C9 H9A 109.5
Si3 C9 H9B 109.5
H9A C9 H9B 109.5
Si3 C9 H9C 109.5
H9A C9 H9C 109.5
H9B C9 H9C 109.5
Si3 C10 H10A 109.5
Si3 C10 H10B 109.5
H10A C10 H10B 109.5
Si3 C10 H10C 109.5
H10A C10 H10C 109.5
H10B C10 H10C 109.5
N1 C11 C12 106.3(2)
N1 C11 H11A 110.5
C12 C11 H11A 110.5
N1 C11 H11B 110.5
C12 C11 H11B 110.5
H11A C11 H11B 108.7
N4 C12 C11 107.6(2)
N4 C12 H12A 110.2
C11 C12 H12A 110.2
N4 C12 H12B 110.2
C11 C12 H12B 110.2
H12A C12 H12B 108.5
N2 C13 C14 106.5(2)
N2 C13 H13A 110.4
C14 C13 H13A 110.4
N2 C13 H13B 110.4
C14 C13 H13B 110.4
H13A C13 H13B 108.6
N4 C14 C13 107.1(2)
N4 C14 H14A 110.3
C13 C14 H14A 110.3
N4 C14 H14B 110.3
C13 C14 H14B 110.3
H14A C14 H14B 108.5
N3 C15 C16 106.3(2)
N3 C15 H15A 110.5
C16 C15 H15A 110.5
N3 C15 H15B 110.5
C16 C15 H15B 110.5
H15A C15 H15B 108.7
N4 C16 C15 107.4(2)
N4 C16 H16A 110.2
C15 C16 H16A 110.2
N4 C16 H16B 110.2
C15 C16 H16B 110.2
H16A C16 H16B 108.5
Si4 C17 H17A 109.5
Si4 C17 H17B 109.5
H17A C17 H17B 109.5
Si4 C17 H17C 109.5
H17A C17 H17C 109.5
H17B C17 H17C 109.5
Si4 C18 H18A 109.5
Si4 C18 H18B 109.5
H18A C18 H18B 109.5
Si4 C18 H18C 109.5
H18A C18 H18C 109.5
H18B C18 H18C 109.5
Si4 C19 H19A 109.5
Si4 C19 H19B 109.5
H19A C19 H19B 109.5
Si4 C19 H19C 109.5
H19A C19 H19C 109.5
H19B C19 H19C 109.5
Si5 C20 H20A 109.5
Si5 C20 H20B 109.5
H20A C20 H20B 109.5
Si5 C20 H20C 109.5
H20A C20 H20C 109.5
H20B C20 H20C 109.5
Si5 C21 H21A 109.5
Si5 C21 H21B 109.5
H21A C21 H21B 109.5
Si5 C21 H21C 109.5
H21A C21 H21C 109.5
H21B C21 H21C 109.5
Si5 C22 H22A 109.5
Si5 C22 H22B 109.5
H22A C22 H22B 109.5
Si5 C22 H22C 109.5
H22A C22 H22C 109.5
H22B C22 H22C 109.5
Si6 C23 H23A 109.5
Si6 C23 H23B 109.5
H23A C23 H23B 109.5
Si6 C23 H23C 109.5
H23A C23 H23C 109.5
H23B C23 H23C 109.5
Si6 C24 H24A 109.5
Si6 C24 H24B 109.5
H24A C24 H24B 109.5
Si6 C24 H24C 109.5
H24A C24 H24C 109.5
H24B C24 H24C 109.5
Si6 C25 H25A 109.5
Si6 C25 H25B 109.5
H25A C25 H25B 109.5
Si6 C25 H25C 109.5
H25A C25 H25C 109.5
H25B C25 H25C 109.5
N5 C26 C27 106.6(2)
N5 C26 H26A 110.4
C27 C26 H26A 110.4
N5 C26 H26B 110.4
C27 C26 H26B 110.4
H26A C26 H26B 108.6
N8 C27 C26 107.7(2)
N8 C27 H27A 110.2
C26 C27 H27A 110.2
N8 C27 H27B 110.2
C26 C27 H27B 110.2
H27A C27 H27B 108.5
N6 C28 C29 106.5(2)
N6 C28 H28A 110.4
C29 C28 H28A 110.4
N6 C28 H28B 110.4
C29 C28 H28B 110.4
H28A C28 H28B 108.6
N8 C29 C28 108.3(2)
N8 C29 H29A 110.0
C28 C29 H29A 110.0
N8 C29 H29B 110.0
C28 C29 H29B 110.0
H29A C29 H29B 108.4
N7 C30 C31 106.5(2)
N7 C30 H30A 110.4
C31 C30 H30A 110.4
N7 C30 H30B 110.4
C31 C30 H30B 110.4
H30A C30 H30B 108.6
N8 C31 C30 107.4(2)
N8 C31 H31A 110.2
C30 C31 H31A 110.2
N8 C31 H31B 110.2
C30 C31 H31B 110.2
H31A C31 H31B 108.5
C32 B1 C38 115.0(2)
C32 B1 C44 112.9(2)
C38 B1 C44 102.6(2)
C32 B1 C50 100.8(2)
C38 B1 C50 112.2(2)
C44 B1 C50 113.8(2)
C37 C32 C33 113.1(3)
C37 C32 B1 128.5(3)
C33 C32 B1 118.1(2)
F1 C33 C34 116.1(3)
F1 C33 C32 119.3(3)
C34 C33 C32 124.6(3)
F2 C34 C35 119.7(3)
F2 C34 C33 120.9(3)
C35 C34 C33 119.4(3)
F3 C35 C34 120.4(3)
F3 C35 C36 121.1(3)
C34 C35 C36 118.5(3)
F4 C36 C35 119.1(3)
F4 C36 C37 120.9(3)
C35 C36 C37 120.0(3)
F5 C37 C36 114.9(3)
F5 C37 C32 120.7(2)
C36 C37 C32 124.3(3)
C43 C38 C39 112.6(3)
C43 C38 B1 126.7(3)
C39 C38 B1 120.0(2)
F6 C39 C40 116.3(3)
F6 C39 C38 118.6(2)
C40 C39 C38 125.1(3)
F7 C40 C39 121.5(3)
F7 C40 C41 119.3(3)
C39 C40 C41 119.2(3)
F8 C41 C42 120.4(3)
F8 C41 C40 120.6(3)
C42 C41 C40 119.0(3)
F9 C42 C41 119.8(3)
F9 C42 C43 120.6(3)
C41 C42 C43 119.6(3)
F10 C43 C42 114.5(2)
F10 C43 C38 121.0(2)
C42 C43 C38 124.5(3)
C45 C44 C49 112.2(3)
C45 C44 B1 127.2(3)
C49 C44 B1 120.5(2)
F11 C45 C46 114.8(3)
F11 C45 C44 120.5(3)
C46 C45 C44 124.7(3)
F12 C46 C45 120.9(3)
F12 C46 C47 119.4(3)
C45 C46 C47 119.7(3)
F13 C47 C46 120.3(3)
F13 C47 C48 121.3(3)
C46 C47 C48 118.4(3)
F14 C48 C49 121.0(3)
F14 C48 C47 119.4(3)
C49 C48 C47 119.6(3)
C48 C49 F15 116.1(3)
C48 C49 C44 125.3(3)
F15 C49 C44 118.5(2)
C55 C50 C51 112.7(3)
C55 C50 B1 118.9(2)
C51 C50 B1 128.2(2)
F16 C51 C52 114.5(2)
F16 C51 C50 121.1(2)
C52 C51 C50 124.4(3)
F17 C52 C53 119.8(3)
F17 C52 C51 120.3(3)
C53 C52 C51 119.9(3)
F18 C53 C52 121.4(3)
F18 C53 C54 119.7(3)
C52 C53 C54 118.9(3)
F19 C54 C55 121.2(3)
F19 C54 C53 119.8(3)
C55 C54 C53 119.0(3)
F20 C55 C54 115.5(2)
F20 C55 C50 119.5(2)
C54 C55 C50 125.1(3)

loop_
_geom_bond_atom_site_label_1
_geom_bond_atom_site_label_2
_geom_bond_distance
Ti1 N3 1.900(2)
Ti1 N2 1.901(2)
Ti1 N1 1.919(2)
Ti1 O1 1.9902(19)
Ti1 N4 2.328(2)
Ti2 N6 1.901(2)
Ti2 N7 1.912(2)
Ti2 N5 1.916(2)
Ti2 O2 1.9762(19)
Ti2 N8 2.338(2)
Si1 N1 1.740(2)
Si1 C2 1.857(3)
Si1 C3 1.866(3)
Si1 C4 1.867(3)
Si2 N2 1.752(2)
Si2 C5 1.853(3)
Si2 C6 1.858(3)
Si2 C7 1.863(3)
Si3 N3 1.750(2)
Si3 C8 1.856(3)
Si3 C10 1.866(3)
Si3 C9 1.869(3)
Si4 N5 1.741(2)
Si4 C18 1.860(3)
Si4 C17 1.869(3)
Si4 C19 1.870(3)
Si5 N6 1.751(2)
Si5 C21 1.855(3)
Si5 C20 1.861(3)
Si5 C22 1.864(3)
Si6 N7 1.743(2)
Si6 C23 1.858(3)
Si6 C25 1.860(3)
Si6 C24 1.868(3)
O1 C1 1.243(3)
O2 C1 1.245(3)
N1 C11 1.484(3)
N2 C13 1.473(3)
N3 C15 1.485(3)
N4 C16 1.477(3)
N4 C14 1.482(3)
N4 C12 1.484(3)
N5 C26 1.484(3)
N6 C28 1.485(3)
N7 C30 1.478(3)
N8 C27 1.484(3)
N8 C29 1.484(3)
N8 C31 1.484(3)
C1 H1 0.92(3)
C2 H2A 0.9800
C2 H2B 0.9800
C2 H2C 0.9800
C3 H3A 0.9800
C3 H3B 0.9800
C3 H3C 0.9800
C4 H4A 0.9800
C4 H4B 0.9800
C4 H4C 0.9800
C5 H5A 0.9800
C5 H5B 0.9800
C5 H5C 0.9800
C6 H6A 0.9800
C6 H6B 0.9800
C6 H6C 0.9800
C7 H7A 0.9800
C7 H7B 0.9800
C7 H7C 0.9800
C8 H8A 0.9800
C8 H8B 0.9800
C8 H8C 0.9800
C9 H9A 0.9800
C9 H9B 0.9800
C9 H9C 0.9800
C10 H10A 0.9800
C10 H10B 0.9800
C10 H10C 0.9800
C11 C12 1.518(4)
C11 H11A 0.9900
C11 H11B 0.9900
C12 H12A 0.9900
C12 H12B 0.9900
C13 C14 1.522(3)
C13 H13A 0.9900
C13 H13B 0.9900
C14 H14A 0.9900
C14 H14B 0.9900
C15 C16 1.529(4)
C15 H15A 0.9900
C15 H15B 0.9900
C16 H16A 0.9900
C16 H16B 0.9900
C17 H17A 0.9800
C17 H17B 0.9800
C17 H17C 0.9800
C18 H18A 0.9800
C18 H18B 0.9800
C18 H18C 0.9800
C19 H19A 0.9800
C19 H19B 0.9800
C19 H19C 0.9800
C20 H20A 0.9800
C20 H20B 0.9800
C20 H20C 0.9800
C21 H21A 0.9800
C21 H21B 0.9800
C21 H21C 0.9800
C22 H22A 0.9800
C22 H22B 0.9800
C22 H22C 0.9800
C23 H23A 0.9800
C23 H23B 0.9800
C23 H23C 0.9800
C24 H24A 0.9800
C24 H24B 0.9800
C24 H24C 0.9800
C25 H25A 0.9800
C25 H25B 0.9800
C25 H25C 0.9800
C26 C27 1.507(4)
C26 H26A 0.9900
C26 H26B 0.9900
C27 H27A 0.9900
C27 H27B 0.9900
C28 C29 1.516(4)
C28 H28A 0.9900
C28 H28B 0.9900
C29 H29A 0.9900
C29 H29B 0.9900
C30 C31 1.522(3)
C30 H30A 0.9900
C30 H30B 0.9900
C31 H31A 0.9900
C31 H31B 0.9900
F1 C33 1.353(3)
F2 C34 1.350(3)
F3 C35 1.345(3)
F4 C36 1.357(3)
F5 C37 1.363(3)
F6 C39 1.355(3)
F7 C40 1.346(3)
F8 C41 1.347(3)
F9 C42 1.352(3)
F10 C43 1.356(3)
F11 C45 1.355(3)
F12 C46 1.346(3)
F13 C47 1.347(3)
F14 C48 1.356(3)
F15 C49 1.364(3)
F16 C51 1.358(3)
F17 C52 1.348(3)
F18 C53 1.352(3)
F19 C54 1.351(3)
F20 C55 1.359(3)
B1 C32 1.648(4)
B1 C38 1.651(4)
B1 C44 1.653(4)
B1 C50 1.653(4)
C32 C37 1.376(4)
C32 C33 1.392(4)
C33 C34 1.375(4)
C34 C35 1.371(4)
C35 C36 1.372(4)
C36 C37 1.375(4)
C38 C43 1.388(4)
C38 C39 1.391(4)
C39 C40 1.371(4)
C40 C41 1.373(4)
C41 C42 1.368(4)
C42 C43 1.380(4)
C44 C45 1.387(4)
C44 C49 1.392(4)
C45 C46 1.374(4)
C46 C47 1.374(4)
C47 C48 1.375(4)
C48 C49 1.360(4)
C50 C55 1.386(4)
C50 C51 1.387(4)
C51 C52 1.378(4)
C52 C53 1.362(4)
C53 C54 1.377(4)
C54 C55 1.375(4)

loop_
_geom_torsion_atom_site_label_1
_geom_torsion_atom_site_label_2
_geom_torsion_atom_site_label_3
_geom_torsion_atom_site_label_4
_geom_torsion
C2 Si1 N1 C11 -68.4(2)
C3 Si1 N1 C11 171.24(18)
C4 Si1 N1 C11 51.6(2)
C2 Si1 N1 Ti1 129.67(16)
C3 Si1 N1 Ti1 9.3(2)
C4 Si1 N1 Ti1 -110.35(17)
C5 Si2 N2 C13 163.38(19)
C6 Si2 N2 C13 -73.7(2)
C7 Si2 N2 C13 46.6(2)
C5 Si2 N2 Ti1 -1.75(19)
C6 Si2 N2 Ti1 121.15(16)
C7 Si2 N2 Ti1 -118.49(16)
C8 Si3 N3 C15 -80.9(2)
C10 Si3 N3 C15 157.91(19)
C9 Si3 N3 C15 38.9(2)
C8 Si3 N3 Ti1 116.69(17)
C10 Si3 N3 Ti1 -4.5(2)
C9 Si3 N3 Ti1 -123.50(17)
N2 Ti1 N3 C15 -104.84(18)
N1 Ti1 N3 C15 36.5(2)
O1 Ti1 N3 C15 145.39(17)
N4 Ti1 N3 C15 -33.45(17)
N2 Ti1 N3 Si3 58.17(18)
N1 Ti1 N3 Si3 -160.50(14)
O1 Ti1 N3 Si3 -51.60(17)
N4 Ti1 N3 Si3 129.56(17)
C18 Si4 N5 C26 -92.3(2)
C17 Si4 N5 C26 144.7(2)
C19 Si4 N5 C26 26.9(2)
C18 Si4 N5 Ti2 91.60(17)
C17 Si4 N5 Ti2 -31.41(19)
C19 Si4 N5 Ti2 -149.17(17)
C21 Si5 N6 C28 173.56(18)
C20 Si5 N6 C28 -64.8(2)
C22 Si5 N6 C28 53.9(2)
C21 Si5 N6 Ti2 12.40(19)
C20 Si5 N6 Ti2 134.06(16)
C22 Si5 N6 Ti2 -107.26(17)
C23 Si6 N7 C30 167.33(19)
C25 Si6 N7 C30 -69.9(2)
C24 Si6 N7 C30 48.7(2)
C23 Si6 N7 Ti2 1.65(19)
C25 Si6 N7 Ti2 124.37(16)
C24 Si6 N7 Ti2 -116.95(16)
Ti1 O1 C1 O2 -161.2(2)
Ti2 O2 C1 O1 -154.6(6)
Si1 N1 C11 C12 -106.6(2)
Ti1 N1 C11 C12 58.4(2)
C16 N4 C12 C11 142.4(2)
C14 N4 C12 C11 -90.3(3)
Ti1 N4 C12 C11 25.8(2)
N1 C11 C12 N4 -52.0(3)
Si2 N2 C13 C14 -110.6(2)
Ti1 N2 C13 C14 56.5(3)
C16 N4 C14 C13 -88.8(3)
C12 N4 C14 C13 144.3(2)
Ti1 N4 C14 C13 28.0(2)
N2 C13 C14 N4 -52.3(3)
Si3 N3 C15 C16 -106.2(2)
Ti1 N3 C15 C16 59.0(2)
C14 N4 C16 C15 142.0(2)
C12 N4 C16 C15 -91.4(3)
Ti1 N4 C16 C15 25.3(2)
N3 C15 C16 N4 -52.0(3)
Si4 N5 C26 C27 -119.7(2)
Ti2 N5 C26 C27 56.9(3)
C29 N8 C27 C26 -89.0(3)
C31 N8 C27 C26 143.6(2)
Ti2 N8 C27 C26 26.5(3)
N5 C26 C27 N8 -51.2(3)
Si5 N6 C28 C29 -107.8(2)
Ti2 N6 C28 C29 56.2(2)
C27 N8 C29 C28 143.9(2)
C31 N8 C29 C28 -88.6(3)
Ti2 N8 C29 C28 27.5(2)
N6 C28 C29 N8 -52.1(3)
Si6 N7 C30 C31 -109.8(2)
Ti2 N7 C30 C31 57.9(3)
C27 N8 C31 C30 -91.1(3)
C29 N8 C31 C30 141.6(2)
Ti2 N8 C31 C30 26.1(3)
N7 C30 C31 N8 -51.8(3)
C38 B1 C32 C37 -10.7(4)
C44 B1 C32 C37 -128.0(3)
C50 B1 C32 C37 110.3(3)
C38 B1 C32 C33 176.1(2)
C44 B1 C32 C33 58.8(3)
C50 B1 C32 C33 -62.9(3)
C37 C32 C33 F1 179.5(2)
B1 C32 C33 F1 -6.3(4)
C37 C32 C33 C34 -0.4(4)
B1 C32 C33 C34 173.8(3)
F1 C33 C34 F2 0.4(4)
C32 C33 C34 F2 -179.8(3)
F1 C33 C34 C35 -180.0(2)
C32 C33 C34 C35 -0.1(5)
F2 C34 C35 F3 0.8(4)
C33 C34 C35 F3 -178.8(3)
F2 C34 C35 C36 -179.4(3)
C33 C34 C35 C36 0.9(4)
F3 C35 C36 F4 -1.2(4)
C34 C35 C36 F4 179.0(3)
F3 C35 C36 C37 178.5(3)
C34 C35 C36 C37 -1.3(4)
F4 C36 C37 F5 0.1(4)
C35 C36 C37 F5 -179.6(2)
F4 C36 C37 C32 -179.5(3)
C35 C36 C37 C32 0.8(5)
C33 C32 C37 F5 -179.6(2)
B1 C32 C37 F5 6.9(4)
C33 C32 C37 C36 0.1(4)
B1 C32 C37 C36 -173.4(3)
C32 B1 C38 C43 130.6(3)
C44 B1 C38 C43 -106.5(3)
C50 B1 C38 C43 16.1(4)
C32 B1 C38 C39 -59.3(3)
C44 B1 C38 C39 63.7(3)
C50 B1 C38 C39 -173.8(2)
C43 C38 C39 F6 178.0(2)
B1 C38 C39 F6 6.6(4)
C43 C38 C39 C40 -1.3(4)
B1 C38 C39 C40 -172.7(3)
F6 C39 C40 F7 0.6(4)
C38 C39 C40 F7 179.9(3)
F6 C39 C40 C41 -177.7(2)
C38 C39 C40 C41 1.6(5)
F7 C40 C41 F8 -1.6(4)
C39 C40 C41 F8 176.7(2)
F7 C40 C41 C42 -179.6(3)
C39 C40 C41 C42 -1.2(4)
F8 C41 C42 F9 1.6(4)
C40 C41 C42 F9 179.6(2)
F8 C41 C42 C43 -177.3(2)
C40 C41 C42 C43 0.7(4)
F9 C42 C43 F10 0.5(4)
C41 C42 C43 F10 179.3(2)
F9 C42 C43 C38 -179.4(2)
C41 C42 C43 C38 -0.5(5)
C39 C38 C43 F10 -179.1(2)
B1 C38 C43 F10 -8.4(4)
C39 C38 C43 C42 0.7(4)
B1 C38 C43 C42 171.4(3)
C32 B1 C44 C45 12.8(4)
C38 B1 C44 C45 -111.6(3)
C50 B1 C44 C45 126.9(3)
C32 B1 C44 C49 -171.1(2)
C38 B1 C44 C49 64.5(3)
C50 B1 C44 C49 -57.0(3)
C49 C44 C45 F11 -177.2(2)
B1 C44 C45 F11 -0.8(4)
C49 C44 C45 C46 3.1(4)
B1 C44 C45 C46 179.5(3)
F11 C45 C46 F12 0.6(4)
C44 C45 C46 F12 -179.7(3)
F11 C45 C46 C47 178.6(2)
C44 C45 C46 C47 -1.7(5)
F12 C46 C47 F13 -1.6(4)
C45 C46 C47 F13 -179.7(3)
F12 C46 C47 C48 178.3(2)
C45 C46 C47 C48 0.3(4)
F13 C47 C48 F14 -2.2(4)
C46 C47 C48 F14 177.8(2)
F13 C47 C48 C49 179.4(2)
C46 C47 C48 C49 -0.6(4)
F14 C48 C49 F15 2.3(4)
C47 C48 C49 F15 -179.3(2)
F14 C48 C49 C44 -176.0(2)
C47 C48 C49 C44 2.5(5)
C45 C44 C49 C48 -3.5(4)
B1 C44 C49 C48 179.8(3)
C45 C44 C49 F15 178.3(2)
B1 C44 C49 F15 1.6(4)
C32 B1 C50 C55 -63.4(3)
C38 B1 C50 C55 59.5(3)
C44 B1 C50 C55 175.5(2)
C32 B1 C50 C51 111.0(3)
C38 B1 C50 C51 -126.1(3)
C44 B1 C50 C51 -10.1(4)
C55 C50 C51 F16 177.7(2)
B1 C50 C51 F16 3.0(4)
C55 C50 C51 C52 -0.9(4)
B1 C50 C51 C52 -175.5(3)
F16 C51 C52 F17 2.7(4)
C50 C51 C52 F17 -178.7(2)
F16 C51 C52 C53 -177.4(2)
C50 C51 C52 C53 1.3(4)
F17 C52 C53 F18 -1.0(4)
C51 C52 C53 F18 179.0(2)
F17 C52 C53 C54 179.5(2)
C51 C52 C53 C54 -0.4(4)
F18 C53 C54 F19 0.1(4)
C52 C53 C54 F19 179.5(2)
F18 C53 C54 C55 179.9(2)
C52 C53 C54 C55 -0.7(4)
F19 C54 C55 F20 0.7(4)
C53 C54 C55 F20 -179.1(2)
F19 C54 C55 C50 -179.1(2)
C53 C54 C55 C50 1.1(4)
C51 C50 C55 F20 179.9(2)
B1 C50 C55 F20 -4.9(4)
C51 C50 C55 C54 -0.3(4)
B1 C50 C55 C54 174.9(3)
